data_1559327
loop_
_publ_author_name
'Fostvedt, Jade I.'
'Grant, Lauren N.'
'Kriegel, Benjamin M.'
'Obenhuber, Andreas H.'
'Lohrey, Trevor D.'
'Bergman, Robert G.'
'Arnold, John'

_publ_section_title
;
 1,2-Addition and cycloaddition reactions of niobium bis(imido) and oxo
 imido complexes
;
_journal_name_full 'Chemical Science'
_journal_paper_doi 10.1039/D0SC03489D
_journal_year 2020
_chemical_formula_moiety 'C56 H75 N4 Nb S'
_chemical_formula_sum 'C56 H75 N4 Nb S'
_chemical_formula_weight 929.17
_chemical_melting_point 442
_chemical_name_common (\k1-BDI)Nb(NtBu)(NHtBu)(SCPh3)
_chemical_name_systematic
(tert-butyl)amino-(tert-butyl)imino-(triphenylmethylthiolato)-(N-(4-((2,6-diisopropylphenyl)imino)pent-2-en-2-yl)-2,6-diisopropylanilido)-niobium(V)
_chemical_properties_physical Air-sensitive,Moisture-sensitive,Oxygen-sensitive
_space_group_crystal_system triclinic
_space_group_IT_number 2
_space_group_name_Hall '-P 1'
_space_group_name_H-M_alt 'P -1'
_atom_sites_solution_hydrogens geom
_audit_creation_date 2020-05-17
_audit_creation_method
;
Olex2 1.2
(compiled May 18 2018 14:05:52 for OlexSys, GUI svn.r5506)
;
_audit_update_record
;
2020-05-17 deposited with the CCDC.	2020-10-08 downloaded from the CCDC.
;
_cell_angle_alpha 101.7150(10)
_cell_angle_beta 96.702(2)
_cell_angle_gamma 90.848(2)
_cell_formula_units_Z 2
_cell_length_a 13.4066(4)
_cell_length_b 13.5108(4)
_cell_length_c 14.4569(4)
_cell_measurement_reflns_used 9876
_cell_measurement_temperature 100
_cell_measurement_theta_max 25.40
_cell_measurement_theta_min 2.91
_cell_volume 2544.57(13)
_computing_molecular_graphics 'Olex2 (Dolomanov et al., 2009)'
_computing_publication_material 'Olex2 (Dolomanov et al., 2009)'
_computing_structure_refinement 'ShelXL (Sheldrick, 2015)'
_diffrn_ambient_temperature 100
_diffrn_measured_fraction_theta_full 0.996
_diffrn_measured_fraction_theta_max 0.993
_diffrn_measurement_device_type 'Bruker APEX-II CCD'
_diffrn_measurement_method '\f and \w scans'
_diffrn_radiation_type MoK\a
_diffrn_radiation_wavelength 0.71073
_diffrn_reflns_av_R_equivalents 0.0478
_diffrn_reflns_av_unetI/netI 0.0353
_diffrn_reflns_Laue_measured_fraction_full 0.996
_diffrn_reflns_Laue_measured_fraction_max 0.993
_diffrn_reflns_limit_h_max 16
_diffrn_reflns_limit_h_min -16
_diffrn_reflns_limit_k_max 16
_diffrn_reflns_limit_k_min -16
_diffrn_reflns_limit_l_max 17
_diffrn_reflns_limit_l_min -17
_diffrn_reflns_number 57967
_diffrn_reflns_point_group_measured_fraction_full 0.996
_diffrn_reflns_point_group_measured_fraction_max 0.993
_diffrn_reflns_theta_full 25.000
_diffrn_reflns_theta_max 25.426
_diffrn_reflns_theta_min 1.449
_diffrn_standards_number 0
_exptl_absorpt_coefficient_mu 0.317
_exptl_absorpt_correction_T_max 0.7452
_exptl_absorpt_correction_T_min 0.7047
_exptl_absorpt_correction_type multi-scan
_exptl_absorpt_process_details
;
SADABS-2014/5 (Bruker,2014) was used for absorption correction.
wR2(int) was 0.0897 before and 0.0529 after correction.
The Ratio of minimum to maximum transmission is 0.9457.
The \l/2 correction factor is Not present.
;
_exptl_crystal_colour yellow
_exptl_crystal_colour_primary yellow
_exptl_crystal_density_diffrn 1.213
_exptl_crystal_description block
_exptl_crystal_F_000 992
_exptl_crystal_recrystallization_method 'Re-crystallisation from solvent: Hexamethyldisiloxane'
_exptl_crystal_size_max 0.08
_exptl_crystal_size_mid 0.06
_exptl_crystal_size_min 0.05
_refine_diff_density_max 0.471
_refine_diff_density_min -0.367
_refine_diff_density_rms 0.058
_refine_ls_extinction_method none
_refine_ls_goodness_of_fit_ref 1.055
_refine_ls_hydrogen_treatment constr
_refine_ls_matrix_type full
_refine_ls_number_parameters 575
_refine_ls_number_reflns 9328
_refine_ls_number_restraints 0
_refine_ls_restrained_S_all 1.055
_refine_ls_R_factor_all 0.0416
_refine_ls_R_factor_gt 0.0329
_refine_ls_shift/su_max 0.001
_refine_ls_shift/su_mean 0.000
_refine_ls_structure_factor_coef Fsqd
_refine_ls_weighting_details 'w=1/[\s^2^(Fo^2^)+(0.0289P)^2^+2.0561P] where P=(Fo^2^+2Fc^2^)/3'
_refine_ls_weighting_scheme calc
_refine_ls_wR_factor_gt 0.0753
_refine_ls_wR_factor_ref 0.0799
_reflns_Friedel_coverage 0.000
_reflns_number_gt 8059
_reflns_number_total 9328
_reflns_threshold_expression 'I > 2\s(I)'
_cod_data_source_file d0sc03489d2.cif
_cod_data_source_block bmkxr44
_cod_database_code 1559327
_shelx_shelxl_version_number 2018/3
_shelx_space_group_comment
;
The symmetry employed for this shelxl refinement is uniquely defined
by the following loop, which should always be used as a source of
symmetry information in preference to the above space-group names.
They are only intended as comments.
;
_shelx_estimated_absorpt_t_max 0.984
_shelx_estimated_absorpt_t_min 0.975
_olex2_refinement_description
;
1. Fixed Uiso
 At 1.2 times of:
  All C(H) groups, All N(H) groups
 At 1.5 times of:
  All C(H,H,H) groups
2.a Ternary CH refined with riding coordinates:
 C12(H12), C15(H15), C24(H24), C27(H27)
2.b Aromatic/amide H refined with riding coordinates:
 C2(H2), C8(H8), C9(H9), C10(H10), C20(H20), C21(H21), C22(H22), C40(H40),
 C41(H41), C42(H42), C43(H43), C44(H44), C46(H46), C47(H47), C48(H48), C49(H49),
  C50(H50), C52(H52), C53(H53), C54(H54), C55(H55), C56(H56), N4(H4)
2.c Idealised Me refined as rotating group:
 C4(H4A,H4B,H4C), C5(H5A,H5B,H5C), C13(H13A,H13B,H13C), C14(H14A,H14B,H14C),
 C16(H16A,H16B,H16C), C17(H17A,H17B,H17C), C25(H25A,H25B,H25C), C26(H26A,H26B,
 H26C), C28(H28A,H28B,H28C), C29(H29A,H29B,H29C), C31(H31A,H31B,H31C), C32(H32A,
 H32B,H32C), C33(H33A,H33B,H33C), C35(H35A,H35B,H35C), C36(H36A,H36B,H36C),
 C37(H37A,H37B,H37C)
;
_olex2_submission_special_instructions 'No special instructions were received'

loop_
_space_group_symop_operation_xyz
'x, y, z'
'-x, -y, -z'

loop_
_atom_site_label
_atom_site_type_symbol
_atom_site_fract_x
_atom_site_fract_y
_atom_site_fract_z
_atom_site_U_iso_or_equiv
_atom_site_adp_type
_atom_site_occupancy
_atom_site_site_symmetry_order
_atom_site_calc_flag
_atom_site_refinement_flags_posn
_atom_site_refinement_flags_adp
_atom_site_refinement_flags_occupancy
_atom_site_disorder_assembly
_atom_site_disorder_group
C1 C 0.20463(15) 0.36415(14) 0.81618(14) 0.0165(4) Uani 1 1 d . . . . .
C2 C 0.12425(15) 0.40876(14) 0.77878(15) 0.0180(4) Uani 1 1 d . . . . .
H2 H 0.062162 0.396694 0.801016 0.022 Uiso 1 1 calc R . . . .
C3 C 0.12071(15) 0.47328(14) 0.70837(15) 0.0167(4) Uani 1 1 d . . . . .
C4 C 0.30952(15) 0.37708(15) 0.79189(16) 0.0200(5) Uani 1 1 d . . . . .
H4A H 0.306574 0.401559 0.732328 0.030 Uiso 1 1 calc GR . . . .
H4B H 0.342022 0.311909 0.784312 0.030 Uiso 1 1 calc GR . . . .
H4C H 0.348286 0.426180 0.843195 0.030 Uiso 1 1 calc GR . . . .
C5 C 0.02365(16) 0.46312(16) 0.64158(16) 0.0251(5) Uani 1 1 d . . . . .
H5A H 0.016561 0.523263 0.613552 0.038 Uiso 1 1 calc GR . . . .
H5B H -0.033230 0.456620 0.677084 0.038 Uiso 1 1 calc GR . . . .
H5C H 0.024787 0.402909 0.590862 0.038 Uiso 1 1 calc GR . . . .
C6 C 0.10436(15) 0.29105(15) 0.91858(16) 0.0198(5) Uani 1 1 d . . . . .
C7 C 0.09634(17) 0.34419(16) 1.01204(16) 0.0248(5) Uani 1 1 d . . . . .
C8 C 0.00766(19) 0.33106(19) 1.0501(2) 0.0351(6) Uani 1 1 d . . . . .
H8 H 0.000785 0.365856 1.112978 0.042 Uiso 1 1 calc R . . . .
C9 C -0.07041(19) 0.2687(2) 0.9987(2) 0.0393(7) Uani 1 1 d . . . . .
H9 H -0.130239 0.260819 1.026203 0.047 Uiso 1 1 calc R . . . .
C10 C -0.06200(17) 0.21760(18) 0.9073(2) 0.0332(6) Uani 1 1 d . . . . .
H10 H -0.116318 0.174653 0.872647 0.040 Uiso 1 1 calc R . . . .
C11 C 0.02526(16) 0.22786(16) 0.86464(17) 0.0235(5) Uani 1 1 d . . . . .
C12 C 0.18118(18) 0.41389(17) 1.06952(16) 0.0285(5) Uani 1 1 d . . . . .
H12 H 0.245869 0.381715 1.055273 0.034 Uiso 1 1 calc R . . . .
C13 C 0.1816(2) 0.51570(19) 1.03976(19) 0.0434(7) Uani 1 1 d . . . . .
H13A H 0.186609 0.505228 0.971393 0.065 Uiso 1 1 calc GR . . . .
H13B H 0.239210 0.557901 1.075220 0.065 Uiso 1 1 calc GR . . . .
H13C H 0.119229 0.549504 1.053509 0.065 Uiso 1 1 calc GR . . . .
C14 C 0.1802(2) 0.4335(2) 1.17706(18) 0.0449(7) Uani 1 1 d . . . . .
H14A H 0.123653 0.475602 1.194392 0.067 Uiso 1 1 calc GR . . . .
H14B H 0.243322 0.468538 1.208832 0.067 Uiso 1 1 calc GR . . . .
H14C H 0.172995 0.368932 1.197079 0.067 Uiso 1 1 calc GR . . . .
C15 C 0.03151(17) 0.17149(16) 0.76380(17) 0.0266(5) Uani 1 1 d . . . . .
H15 H 0.094307 0.196175 0.743146 0.032 Uiso 1 1 calc R . . . .
C16 C -0.0572(2) 0.19306(19) 0.6951(2) 0.0416(7) Uani 1 1 d . . . . .
H16A H -0.119684 0.166990 0.712083 0.062 Uiso 1 1 calc GR . . . .
H16B H -0.048097 0.159816 0.629986 0.062 Uiso 1 1 calc GR . . . .
H16C H -0.060638 0.266218 0.699326 0.062 Uiso 1 1 calc GR . . . .
C17 C 0.03857(19) 0.05765(17) 0.75773(19) 0.0327(6) Uani 1 1 d . . . . .
H17A H 0.097149 0.044633 0.800225 0.049 Uiso 1 1 calc GR . . . .
H17B H 0.045618 0.024122 0.692168 0.049 Uiso 1 1 calc GR . . . .
H17C H -0.022524 0.031172 0.776913 0.049 Uiso 1 1 calc GR . . . .
C18 C 0.18879(15) 0.59097(15) 0.63162(15) 0.0182(4) Uani 1 1 d . . . . .
C19 C 0.14985(15) 0.68823(15) 0.64945(16) 0.0213(5) Uani 1 1 d . . . . .
C20 C 0.15332(16) 0.74632(16) 0.57937(17) 0.0252(5) Uani 1 1 d . . . . .
H20 H 0.127526 0.812251 0.589547 0.030 Uiso 1 1 calc R . . . .
C21 C 0.19352(17) 0.70934(17) 0.49605(17) 0.0274(5) Uani 1 1 d . . . . .
H21 H 0.196638 0.750306 0.450185 0.033 Uiso 1 1 calc R . . . .
C22 C 0.22913(17) 0.61290(16) 0.47944(16) 0.0246(5) Uani 1 1 d . . . . .
H22 H 0.255449 0.587587 0.421370 0.029 Uiso 1 1 calc R . . . .
C23 C 0.22723(15) 0.55192(15) 0.54623(15) 0.0201(5) Uani 1 1 d . . . . .
C24 C 0.26997(16) 0.44784(16) 0.52945(16) 0.0230(5) Uani 1 1 d . . . . .
H24 H 0.235900 0.406958 0.567936 0.028 Uiso 1 1 calc R . . . .
C25 C 0.2514(2) 0.39188(19) 0.42505(18) 0.0396(6) Uani 1 1 d . . . . .
H25A H 0.180480 0.395464 0.400822 0.059 Uiso 1 1 calc GR . . . .
H25B H 0.268505 0.320914 0.420478 0.059 Uiso 1 1 calc GR . . . .
H25C H 0.293484 0.423530 0.387177 0.059 Uiso 1 1 calc GR . . . .
C26 C 0.38219(17) 0.45480(18) 0.56515(18) 0.0303(5) Uani 1 1 d . . . . .
H26A H 0.417851 0.493486 0.527815 0.045 Uiso 1 1 calc GR . . . .
H26B H 0.408095 0.386569 0.558145 0.045 Uiso 1 1 calc GR . . . .
H26C H 0.392625 0.488802 0.632379 0.045 Uiso 1 1 calc GR . . . .
C27 C 0.10662(17) 0.73116(16) 0.74071(17) 0.0263(5) Uani 1 1 d . . . . .
H27 H 0.103398 0.675842 0.777043 0.032 Uiso 1 1 calc R . . . .
C28 C 0.00060(18) 0.76740(19) 0.7228(2) 0.0397(6) Uani 1 1 d . . . . .
H28A H 0.001661 0.822726 0.688331 0.060 Uiso 1 1 calc GR . . . .
H28B H -0.025169 0.791469 0.783808 0.060 Uiso 1 1 calc GR . . . .
H28C H -0.043020 0.711343 0.684802 0.060 Uiso 1 1 calc GR . . . .
C29 C 0.17389(18) 0.81751(19) 0.80316(18) 0.0345(6) Uani 1 1 d . . . . .
H29A H 0.240656 0.792561 0.819127 0.052 Uiso 1 1 calc GR . . . .
H29B H 0.144167 0.843085 0.861785 0.052 Uiso 1 1 calc GR . . . .
H29C H 0.179942 0.872213 0.768582 0.052 Uiso 1 1 calc GR . . . .
C30 C 0.24025(16) 0.08826(16) 1.05872(16) 0.0232(5) Uani 1 1 d . . . . .
C31 C 0.30139(19) -0.00728(18) 1.0468(2) 0.0367(6) Uani 1 1 d . . . . .
H31A H 0.293040 -0.041750 0.979695 0.055 Uiso 1 1 calc GR . . . .
H31B H 0.277701 -0.052578 1.085375 0.055 Uiso 1 1 calc GR . . . .
H31C H 0.372597 0.011294 1.067727 0.055 Uiso 1 1 calc GR . . . .
C32 C 0.12884(17) 0.06052(18) 1.02515(18) 0.0295(5) Uani 1 1 d . . . . .
H32A H 0.091189 0.122456 1.027897 0.044 Uiso 1 1 calc GR . . . .
H32B H 0.102725 0.019790 1.066546 0.044 Uiso 1 1 calc GR . . . .
H32C H 0.121347 0.021554 0.959538 0.044 Uiso 1 1 calc GR . . . .
C33 C 0.2530(2) 0.1456(2) 1.16174(17) 0.0382(6) Uani 1 1 d . . . . .
H33A H 0.324226 0.164064 1.182503 0.057 Uiso 1 1 calc GR . . . .
H33B H 0.228621 0.102602 1.202076 0.057 Uiso 1 1 calc GR . . . .
H33C H 0.214282 0.207038 1.166992 0.057 Uiso 1 1 calc GR . . . .
C34 C 0.51069(16) 0.30956(17) 1.06732(16) 0.0261(5) Uani 1 1 d . . . . .
C35 C 0.60990(19) 0.3575(2) 1.05277(19) 0.0416(7) Uani 1 1 d . . . . .
H35A H 0.642687 0.310153 1.006049 0.062 Uiso 1 1 calc GR . . . .
H35B H 0.653824 0.373141 1.113403 0.062 Uiso 1 1 calc GR . . . .
H35C H 0.596920 0.419891 1.029517 0.062 Uiso 1 1 calc GR . . . .
C36 C 0.4630(2) 0.3776(2) 1.14543(18) 0.0430(7) Uani 1 1 d . . . . .
H36A H 0.449375 0.442678 1.127494 0.065 Uiso 1 1 calc GR . . . .
H36B H 0.508951 0.388635 1.204820 0.065 Uiso 1 1 calc GR . . . .
H36C H 0.399881 0.345479 1.154542 0.065 Uiso 1 1 calc GR . . . .
C37 C 0.52989(19) 0.20677(19) 1.09248(18) 0.0361(6) Uani 1 1 d . . . . .
H37A H 0.466005 0.174755 1.099785 0.054 Uiso 1 1 calc GR . . . .
H37B H 0.574920 0.215693 1.152288 0.054 Uiso 1 1 calc GR . . . .
H37C H 0.561078 0.163735 1.041540 0.054 Uiso 1 1 calc GR . . . .
C38 C 0.39871(15) 0.05700(15) 0.69233(15) 0.0175(4) Uani 1 1 d . . . . .
C39 C 0.31494(16) 0.06495(15) 0.61174(15) 0.0206(5) Uani 1 1 d . . . . .
C40 C 0.24619(17) 0.14030(17) 0.62355(17) 0.0281(5) Uani 1 1 d . . . . .
H40 H 0.248707 0.185498 0.683483 0.034 Uiso 1 1 calc R . . . .
C41 C 0.17356(18) 0.15176(19) 0.55024(18) 0.0352(6) Uani 1 1 d . . . . .
H41 H 0.127803 0.204823 0.560007 0.042 Uiso 1 1 calc R . . . .
C42 C 0.16793(18) 0.08587(19) 0.46304(18) 0.0353(6) Uani 1 1 d . . . . .
H42 H 0.117741 0.092624 0.412841 0.042 Uiso 1 1 calc R . . . .
C43 C 0.23558(18) 0.01052(18) 0.44964(17) 0.0323(6) Uani 1 1 d . . . . .
H43 H 0.232257 -0.034687 0.389639 0.039 Uiso 1 1 calc R . . . .
C44 C 0.30904(17) -0.00041(17) 0.52298(16) 0.0257(5) Uani 1 1 d . . . . .
H44 H 0.355468 -0.052776 0.512496 0.031 Uiso 1 1 calc R . . . .
C45 C 0.44446(16) -0.04798(15) 0.67192(14) 0.0191(4) Uani 1 1 d . . . . .
C46 C 0.38390(17) -0.13371(15) 0.66865(16) 0.0234(5) Uani 1 1 d . . . . .
H46 H 0.316269 -0.125836 0.681548 0.028 Uiso 1 1 calc R . . . .
C47 C 0.42009(17) -0.23000(16) 0.64704(16) 0.0253(5) Uani 1 1 d . . . . .
H47 H 0.377512 -0.287329 0.645378 0.030 Uiso 1 1 calc R . . . .
C48 C 0.51789(17) -0.24266(16) 0.62795(16) 0.0263(5) Uani 1 1 d . . . . .
H48 H 0.543227 -0.308618 0.613816 0.032 Uiso 1 1 calc R . . . .
C49 C 0.57887(17) -0.15911(17) 0.62944(16) 0.0262(5) Uani 1 1 d . . . . .
H49 H 0.646091 -0.167688 0.615476 0.031 Uiso 1 1 calc R . . . .
C50 C 0.54230(16) -0.06188(16) 0.65140(15) 0.0220(5) Uani 1 1 d . . . . .
H50 H 0.584908 -0.004810 0.652261 0.026 Uiso 1 1 calc R . . . .
C51 C 0.48090(15) 0.14032(15) 0.70397(15) 0.0183(4) Uani 1 1 d . . . . .
C52 C 0.55251(15) 0.16009(15) 0.78480(15) 0.0206(5) Uani 1 1 d . . . . .
H52 H 0.545288 0.127580 0.836201 0.025 Uiso 1 1 calc R . . . .
C53 C 0.63356(16) 0.22640(17) 0.79055(17) 0.0267(5) Uani 1 1 d . . . . .
H53 H 0.681565 0.238822 0.845785 0.032 Uiso 1 1 calc R . . . .
C54 C 0.64555(17) 0.27489(17) 0.71677(17) 0.0288(5) Uani 1 1 d . . . . .
H54 H 0.701572 0.320156 0.720959 0.035 Uiso 1 1 calc R . . . .
C55 C 0.57510(17) 0.25673(17) 0.63694(18) 0.0302(5) Uani 1 1 d . . . . .
H55 H 0.582464 0.290160 0.586178 0.036 Uiso 1 1 calc R . . . .
C56 C 0.49356(16) 0.18993(16) 0.63032(16) 0.0240(5) Uani 1 1 d . . . . .
H56 H 0.445849 0.177929 0.574875 0.029 Uiso 1 1 calc R . . . .
N1 N 0.19807(12) 0.29943(12) 0.87964(12) 0.0157(4) Uani 1 1 d . . . . .
N2 N 0.19490(12) 0.53287(12) 0.70452(12) 0.0181(4) Uani 1 1 d . . . . .
N3 N 0.27691(13) 0.15275(12) 0.99878(12) 0.0186(4) Uani 1 1 d . . . . .
N4 N 0.44183(13) 0.29440(13) 0.97694(12) 0.0204(4) Uani 1 1 d . . . . .
H4 H 0.462281 0.332488 0.939610 0.024 Uiso 1 1 calc R . . . .
S1 S 0.34126(4) 0.05881(4) 0.80552(4) 0.01887(12) Uani 1 1 d . . . . .
Nb1 Nb 0.31864(2) 0.21520(2) 0.91483(2) 0.01563(6) Uani 1 1 d . . . . .

loop_
_atom_site_aniso_label
_atom_site_aniso_U_11
_atom_site_aniso_U_22
_atom_site_aniso_U_33
_atom_site_aniso_U_23
_atom_site_aniso_U_13
_atom_site_aniso_U_12
C1 0.0208(10) 0.0128(9) 0.0162(11) 0.0031(8) 0.0037(8) 0.0001(8)
C2 0.0181(10) 0.0175(10) 0.0203(12) 0.0062(8) 0.0060(9) 0.0013(8)
C3 0.0182(10) 0.0150(9) 0.0183(11) 0.0047(8) 0.0053(8) 0.0049(8)
C4 0.0202(11) 0.0211(10) 0.0219(12) 0.0117(9) 0.0031(9) 0.0028(8)
C5 0.0240(11) 0.0247(11) 0.0287(13) 0.0124(10) -0.0001(10) -0.0034(9)
C6 0.0194(10) 0.0194(10) 0.0260(12) 0.0153(9) 0.0061(9) 0.0059(8)
C7 0.0312(12) 0.0234(11) 0.0260(13) 0.0143(10) 0.0114(10) 0.0135(9)
C8 0.0376(14) 0.0383(14) 0.0402(16) 0.0228(12) 0.0210(12) 0.0172(11)
C9 0.0306(14) 0.0438(15) 0.0588(19) 0.0332(14) 0.0264(13) 0.0152(12)
C10 0.0209(12) 0.0295(12) 0.0581(18) 0.0291(12) 0.0054(11) 0.0032(9)
C11 0.0204(11) 0.0204(10) 0.0349(14) 0.0178(10) 0.0029(10) 0.0036(8)
C12 0.0369(13) 0.0288(12) 0.0212(13) 0.0048(10) 0.0084(10) 0.0113(10)
C13 0.0682(19) 0.0335(14) 0.0275(15) 0.0075(11) 0.0008(13) -0.0074(13)
C14 0.072(2) 0.0405(15) 0.0239(15) 0.0075(12) 0.0112(14) 0.0134(14)
C15 0.0232(11) 0.0237(11) 0.0339(14) 0.0138(10) -0.0055(10) -0.0053(9)
C16 0.0400(15) 0.0308(13) 0.0510(18) 0.0161(12) -0.0199(13) -0.0046(11)
C17 0.0348(13) 0.0251(12) 0.0387(15) 0.0116(11) -0.0016(11) 0.0001(10)
C18 0.0186(10) 0.0176(10) 0.0198(12) 0.0090(8) 0.0000(9) -0.0029(8)
C19 0.0207(11) 0.0202(10) 0.0244(12) 0.0083(9) 0.0016(9) 0.0006(8)
C20 0.0266(12) 0.0190(10) 0.0323(14) 0.0131(10) -0.0012(10) 0.0014(9)
C21 0.0331(13) 0.0286(12) 0.0243(13) 0.0172(10) -0.0011(10) -0.0034(10)
C22 0.0291(12) 0.0285(12) 0.0167(12) 0.0074(9) 0.0013(9) -0.0033(9)
C23 0.0189(10) 0.0200(10) 0.0209(12) 0.0059(9) -0.0019(9) -0.0026(8)
C24 0.0237(11) 0.0241(11) 0.0223(12) 0.0075(9) 0.0028(9) 0.0014(9)
C25 0.0466(16) 0.0334(14) 0.0323(15) -0.0043(11) -0.0037(12) 0.0118(12)
C26 0.0259(12) 0.0339(13) 0.0313(14) 0.0076(11) 0.0024(10) 0.0057(10)
C27 0.0291(12) 0.0181(10) 0.0369(14) 0.0124(10) 0.0132(10) 0.0058(9)
C28 0.0264(13) 0.0356(14) 0.0582(19) 0.0086(13) 0.0119(12) 0.0034(11)
C29 0.0330(13) 0.0398(14) 0.0302(15) 0.0028(11) 0.0097(11) 0.0039(11)
C30 0.0254(11) 0.0265(11) 0.0230(12) 0.0156(9) 0.0054(9) 0.0042(9)
C31 0.0345(14) 0.0319(13) 0.0536(18) 0.0280(12) 0.0116(12) 0.0094(11)
C32 0.0261(12) 0.0326(13) 0.0355(15) 0.0196(11) 0.0048(10) -0.0004(10)
C33 0.0444(15) 0.0503(16) 0.0241(14) 0.0159(12) 0.0075(11) -0.0048(12)
C34 0.0234(11) 0.0318(12) 0.0203(12) 0.0020(10) -0.0027(9) 0.0016(9)
C35 0.0321(14) 0.0531(17) 0.0345(16) 0.0045(13) -0.0069(12) -0.0153(12)
C36 0.0449(16) 0.0543(17) 0.0234(14) -0.0034(12) -0.0042(12) 0.0147(13)
C37 0.0320(13) 0.0409(14) 0.0327(15) 0.0089(11) -0.0100(11) 0.0057(11)
C38 0.0212(10) 0.0172(10) 0.0149(11) 0.0041(8) 0.0035(8) 0.0016(8)
C39 0.0225(11) 0.0189(10) 0.0207(12) 0.0065(9) 0.0006(9) -0.0033(8)
C40 0.0311(13) 0.0269(12) 0.0241(13) 0.0037(10) -0.0024(10) 0.0039(10)
C41 0.0323(13) 0.0371(14) 0.0356(15) 0.0111(12) -0.0046(11) 0.0063(11)
C42 0.0302(13) 0.0436(15) 0.0308(15) 0.0131(12) -0.0105(11) -0.0060(11)
C43 0.0362(14) 0.0345(13) 0.0229(13) 0.0032(10) -0.0038(11) -0.0092(11)
C44 0.0281(12) 0.0254(11) 0.0232(13) 0.0053(9) 0.0019(10) -0.0029(9)
C45 0.0248(11) 0.0197(10) 0.0124(11) 0.0025(8) 0.0013(9) 0.0025(8)
C46 0.0270(12) 0.0219(11) 0.0218(12) 0.0045(9) 0.0052(9) 0.0014(9)
C47 0.0339(13) 0.0205(11) 0.0216(12) 0.0043(9) 0.0040(10) -0.0009(9)
C48 0.0373(13) 0.0211(11) 0.0200(12) 0.0020(9) 0.0044(10) 0.0082(10)
C49 0.0268(12) 0.0294(12) 0.0216(12) 0.0024(10) 0.0045(10) 0.0077(9)
C50 0.0251(11) 0.0220(11) 0.0191(12) 0.0046(9) 0.0031(9) 0.0011(9)
C51 0.0194(10) 0.0170(10) 0.0184(11) 0.0027(8) 0.0038(9) 0.0032(8)
C52 0.0221(11) 0.0227(11) 0.0178(12) 0.0052(9) 0.0038(9) 0.0028(9)
C53 0.0214(11) 0.0330(12) 0.0230(13) 0.0012(10) 0.0001(9) -0.0013(9)
C54 0.0234(12) 0.0286(12) 0.0343(14) 0.0063(10) 0.0046(10) -0.0047(9)
C55 0.0313(13) 0.0315(13) 0.0318(14) 0.0162(11) 0.0037(11) -0.0037(10)
C56 0.0260(11) 0.0252(11) 0.0214(12) 0.0086(9) -0.0007(9) -0.0008(9)
N1 0.0159(8) 0.0151(8) 0.0184(9) 0.0072(7) 0.0045(7) 0.0020(6)
N2 0.0204(9) 0.0162(8) 0.0194(10) 0.0074(7) 0.0028(7) 0.0023(7)
N3 0.0210(9) 0.0177(8) 0.0182(10) 0.0052(7) 0.0030(7) 0.0044(7)
N4 0.0222(9) 0.0223(9) 0.0173(10) 0.0062(7) 0.0014(7) -0.0011(7)
S1 0.0232(3) 0.0157(2) 0.0188(3) 0.0043(2) 0.0061(2) 0.0012(2)
Nb1 0.01709(10) 0.01525(10) 0.01524(11) 0.00491(7) 0.00155(7) 0.00217(7)

loop_
_atom_type_symbol
_atom_type_description
_atom_type_scat_dispersion_real
_atom_type_scat_dispersion_imag
_atom_type_scat_source
C C 0.0033 0.0016 'International Tables Vol C Tables 4.2.6.8 and 6.1.1.4'
H H 0.0000 0.0000 'International Tables Vol C Tables 4.2.6.8 and 6.1.1.4'
N N 0.0061 0.0033 'International Tables Vol C Tables 4.2.6.8 and 6.1.1.4'
S S 0.1246 0.1234 'International Tables Vol C Tables 4.2.6.8 and 6.1.1.4'
Nb Nb -2.0727 0.6215 'International Tables Vol C Tables 4.2.6.8 and 6.1.1.4'

loop_
_geom_angle_atom_site_label_1
_geom_angle_atom_site_label_2
_geom_angle_atom_site_label_3
_geom_angle
_geom_angle_site_symmetry_1
_geom_angle_site_symmetry_3
_geom_angle_publ_flag
C2 C1 C4 123.47(18) . . ?
C2 C1 N1 123.31(18) . . ?
N1 C1 C4 113.20(16) . . ?
C1 C2 H2 115.8 . . ?
C1 C2 C3 128.32(19) . . ?
C3 C2 H2 115.8 . . ?
C2 C3 C5 114.61(17) . . ?
N2 C3 C2 121.85(18) . . ?
N2 C3 C5 123.54(18) . . ?
C1 C4 H4A 109.5 . . ?
C1 C4 H4B 109.5 . . ?
C1 C4 H4C 109.5 . . ?
H4A C4 H4B 109.5 . . ?
H4A C4 H4C 109.5 . . ?
H4B C4 H4C 109.5 . . ?
C3 C5 H5A 109.5 . . ?
C3 C5 H5B 109.5 . . ?
C3 C5 H5C 109.5 . . ?
H5A C5 H5B 109.5 . . ?
H5A C5 H5C 109.5 . . ?
H5B C5 H5C 109.5 . . ?
C7 C6 N1 118.70(19) . . ?
C11 C6 C7 121.5(2) . . ?
C11 C6 N1 119.72(19) . . ?
C6 C7 C12 121.4(2) . . ?
C8 C7 C6 117.9(2) . . ?
C8 C7 C12 120.7(2) . . ?
C7 C8 H8 119.3 . . ?
C9 C8 C7 121.4(2) . . ?
C9 C8 H8 119.3 . . ?
C8 C9 H9 119.9 . . ?
C8 C9 C10 120.2(2) . . ?
C10 C9 H9 119.9 . . ?
C9 C10 H10 119.4 . . ?
C9 C10 C11 121.2(2) . . ?
C11 C10 H10 119.4 . . ?
C6 C11 C15 122.47(19) . . ?
C10 C11 C6 117.7(2) . . ?
C10 C11 C15 119.8(2) . . ?
C7 C12 H12 107.5 . . ?
C7 C12 C13 111.00(19) . . ?
C7 C12 C14 114.9(2) . . ?
C13 C12 H12 107.5 . . ?
C13 C12 C14 108.0(2) . . ?
C14 C12 H12 107.5 . . ?
C12 C13 H13A 109.5 . . ?
C12 C13 H13B 109.5 . . ?
C12 C13 H13C 109.5 . . ?
H13A C13 H13B 109.5 . . ?
H13A C13 H13C 109.5 . . ?
H13B C13 H13C 109.5 . . ?
C12 C14 H14A 109.5 . . ?
C12 C14 H14B 109.5 . . ?
C12 C14 H14C 109.5 . . ?
H14A C14 H14B 109.5 . . ?
H14A C14 H14C 109.5 . . ?
H14B C14 H14C 109.5 . . ?
C11 C15 H15 107.7 . . ?
C11 C15 C16 111.6(2) . . ?
C11 C15 C17 111.79(19) . . ?
C16 C15 H15 107.7 . . ?
C17 C15 H15 107.7 . . ?
C17 C15 C16 110.22(19) . . ?
C15 C16 H16A 109.5 . . ?
C15 C16 H16B 109.5 . . ?
C15 C16 H16C 109.5 . . ?
H16A C16 H16B 109.5 . . ?
H16A C16 H16C 109.5 . . ?
H16B C16 H16C 109.5 . . ?
C15 C17 H17A 109.5 . . ?
C15 C17 H17B 109.5 . . ?
C15 C17 H17C 109.5 . . ?
H17A C17 H17B 109.5 . . ?
H17A C17 H17C 109.5 . . ?
H17B C17 H17C 109.5 . . ?
C19 C18 N2 119.37(19) . . ?
C23 C18 C19 121.47(19) . . ?
C23 C18 N2 119.05(18) . . ?
C18 C19 C27 122.24(19) . . ?
C20 C19 C18 117.6(2) . . ?
C20 C19 C27 120.15(19) . . ?
C19 C20 H20 119.4 . . ?
C21 C20 C19 121.2(2) . . ?
C21 C20 H20 119.4 . . ?
C20 C21 H21 120.0 . . ?
C22 C21 C20 120.0(2) . . ?
C22 C21 H21 120.0 . . ?
C21 C22 H22 119.4 . . ?
C21 C22 C23 121.2(2) . . ?
C23 C22 H22 119.4 . . ?
C18 C23 C24 120.41(19) . . ?
C22 C23 C18 118.46(19) . . ?
C22 C23 C24 121.1(2) . . ?
C23 C24 H24 107.6 . . ?
C23 C24 C25 113.22(18) . . ?
C23 C24 C26 110.15(18) . . ?
C25 C24 H24 107.6 . . ?
C26 C24 H24 107.6 . . ?
C26 C24 C25 110.44(19) . . ?
C24 C25 H25A 109.5 . . ?
C24 C25 H25B 109.5 . . ?
C24 C25 H25C 109.5 . . ?
H25A C25 H25B 109.5 . . ?
H25A C25 H25C 109.5 . . ?
H25B C25 H25C 109.5 . . ?
C24 C26 H26A 109.5 . . ?
C24 C26 H26B 109.5 . . ?
C24 C26 H26C 109.5 . . ?
H26A C26 H26B 109.5 . . ?
H26A C26 H26C 109.5 . . ?
H26B C26 H26C 109.5 . . ?
C19 C27 H27 107.7 . . ?
C19 C27 C28 112.6(2) . . ?
C19 C27 C29 111.56(19) . . ?
C28 C27 H27 107.7 . . ?
C28 C27 C29 109.52(19) . . ?
C29 C27 H27 107.7 . . ?
C27 C28 H28A 109.5 . . ?
C27 C28 H28B 109.5 . . ?
C27 C28 H28C 109.5 . . ?
H28A C28 H28B 109.5 . . ?
H28A C28 H28C 109.5 . . ?
H28B C28 H28C 109.5 . . ?
C27 C29 H29A 109.5 . . ?
C27 C29 H29B 109.5 . . ?
C27 C29 H29C 109.5 . . ?
H29A C29 H29B 109.5 . . ?
H29A C29 H29C 109.5 . . ?
H29B C29 H29C 109.5 . . ?
C31 C30 C32 110.07(19) . . ?
C33 C30 C31 111.3(2) . . ?
C33 C30 C32 109.8(2) . . ?
N3 C30 C31 107.59(18) . . ?
N3 C30 C32 108.76(17) . . ?
N3 C30 C33 109.26(18) . . ?
C30 C31 H31A 109.5 . . ?
C30 C31 H31B 109.5 . . ?
C30 C31 H31C 109.5 . . ?
H31A C31 H31B 109.5 . . ?
H31A C31 H31C 109.5 . . ?
H31B C31 H31C 109.5 . . ?
C30 C32 H32A 109.5 . . ?
C30 C32 H32B 109.5 . . ?
C30 C32 H32C 109.5 . . ?
H32A C32 H32B 109.5 . . ?
H32A C32 H32C 109.5 . . ?
H32B C32 H32C 109.5 . . ?
C30 C33 H33A 109.5 . . ?
C30 C33 H33B 109.5 . . ?
C30 C33 H33C 109.5 . . ?
H33A C33 H33B 109.5 . . ?
H33A C33 H33C 109.5 . . ?
H33B C33 H33C 109.5 . . ?
C36 C34 C35 110.4(2) . . ?
C36 C34 C37 110.4(2) . . ?
C37 C34 C35 109.2(2) . . ?
N4 C34 C35 108.79(19) . . ?
N4 C34 C36 109.43(18) . . ?
N4 C34 C37 108.60(18) . . ?
C34 C35 H35A 109.5 . . ?
C34 C35 H35B 109.5 . . ?
C34 C35 H35C 109.5 . . ?
H35A C35 H35B 109.5 . . ?
H35A C35 H35C 109.5 . . ?
H35B C35 H35C 109.5 . . ?
C34 C36 H36A 109.5 . . ?
C34 C36 H36B 109.5 . . ?
C34 C36 H36C 109.5 . . ?
H36A C36 H36B 109.5 . . ?
H36A C36 H36C 109.5 . . ?
H36B C36 H36C 109.5 . . ?
C34 C37 H37A 109.5 . . ?
C34 C37 H37B 109.5 . . ?
C34 C37 H37C 109.5 . . ?
H37A C37 H37B 109.5 . . ?
H37A C37 H37C 109.5 . . ?
H37B C37 H37C 109.5 . . ?
C39 C38 S1 109.23(14) . . ?
C45 C38 C39 109.84(16) . . ?
C45 C38 S1 103.49(13) . . ?
C51 C38 C39 111.34(16) . . ?
C51 C38 C45 110.20(16) . . ?
C51 C38 S1 112.45(14) . . ?
C40 C39 C38 121.02(19) . . ?
C40 C39 C44 117.7(2) . . ?
C44 C39 C38 121.19(19) . . ?
C39 C40 H40 119.1 . . ?
C39 C40 C41 121.8(2) . . ?
C41 C40 H40 119.1 . . ?
C40 C41 H41 120.1 . . ?
C42 C41 C40 119.9(2) . . ?
C42 C41 H41 120.1 . . ?
C41 C42 H42 120.3 . . ?
C43 C42 C41 119.3(2) . . ?
C43 C42 H42 120.3 . . ?
C42 C43 H43 119.6 . . ?
C42 C43 C44 120.8(2) . . ?
C44 C43 H43 119.6 . . ?
C39 C44 H44 119.7 . . ?
C43 C44 C39 120.5(2) . . ?
C43 C44 H44 119.7 . . ?
C46 C45 C38 119.10(18) . . ?
C50 C45 C38 122.85(18) . . ?
C50 C45 C46 117.95(19) . . ?
C45 C46 H46 119.3 . . ?
C47 C46 C45 121.5(2) . . ?
C47 C46 H46 119.3 . . ?
C46 C47 H47 120.0 . . ?
C48 C47 C46 119.9(2) . . ?
C48 C47 H47 120.0 . . ?
C47 C48 H48 120.2 . . ?
C47 C48 C49 119.7(2) . . ?
C49 C48 H48 120.2 . . ?
C48 C49 H49 119.8 . . ?
C48 C49 C50 120.3(2) . . ?
C50 C49 H49 119.8 . . ?
C45 C50 C49 120.6(2) . . ?
C45 C50 H50 119.7 . . ?
C49 C50 H50 119.7 . . ?
C52 C51 C38 120.47(19) . . ?
C56 C51 C38 121.07(18) . . ?
C56 C51 C52 118.04(19) . . ?
C51 C52 H52 119.7 . . ?
C53 C52 C51 120.7(2) . . ?
C53 C52 H52 119.7 . . ?
C52 C53 H53 119.6 . . ?
C52 C53 C54 120.7(2) . . ?
C54 C53 H53 119.6 . . ?
C53 C54 H54 120.4 . . ?
C55 C54 C53 119.2(2) . . ?
C55 C54 H54 120.4 . . ?
C54 C55 H55 119.8 . . ?
C54 C55 C56 120.5(2) . . ?
C56 C55 H55 119.8 . . ?
C51 C56 H56 119.6 . . ?
C55 C56 C51 120.8(2) . . ?
C55 C56 H56 119.6 . . ?
C1 N1 C6 118.66(15) . . ?
C1 N1 Nb1 120.68(13) . . ?
C6 N1 Nb1 120.66(12) . . ?
C3 N2 C18 119.36(17) . . ?
C30 N3 Nb1 172.25(15) . . ?
C34 N4 H4 110.2 . . ?
C34 N4 Nb1 139.51(15) . . ?
Nb1 N4 H4 110.2 . . ?
C38 S1 Nb1 121.63(6) . . ?
N1 Nb1 S1 117.21(5) . . ?
N3 Nb1 N1 103.71(7) . . ?
N3 Nb1 N4 106.73(8) . . ?
N3 Nb1 S1 92.92(6) . . ?
N4 Nb1 N1 115.29(7) . . ?
N4 Nb1 S1 116.58(5) . . ?

loop_
_geom_bond_atom_site_label_1
_geom_bond_atom_site_label_2
_geom_bond_distance
_geom_bond_site_symmetry_2
_geom_bond_publ_flag
C1 C2 1.354(3) . ?
C1 C4 1.505(3) . ?
C1 N1 1.399(3) . ?
C2 H2 0.9500 . ?
C2 C3 1.466(3) . ?
C3 C5 1.514(3) . ?
C3 N2 1.284(3) . ?
C4 H4A 0.9800 . ?
C4 H4B 0.9800 . ?
C4 H4C 0.9800 . ?
C5 H5A 0.9800 . ?
C5 H5B 0.9800 . ?
C5 H5C 0.9800 . ?
C6 C7 1.413(3) . ?
C6 C11 1.404(3) . ?
C6 N1 1.447(3) . ?
C7 C8 1.391(3) . ?
C7 C12 1.517(3) . ?
C8 H8 0.9500 . ?
C8 C9 1.377(4) . ?
C9 H9 0.9500 . ?
C9 C10 1.378(4) . ?
C10 H10 0.9500 . ?
C10 C11 1.403(3) . ?
C11 C15 1.514(3) . ?
C12 H12 1.0000 . ?
C12 C13 1.522(3) . ?
C12 C14 1.525(3) . ?
C13 H13A 0.9800 . ?
C13 H13B 0.9800 . ?
C13 H13C 0.9800 . ?
C14 H14A 0.9800 . ?
C14 H14B 0.9800 . ?
C14 H14C 0.9800 . ?
C15 H15 1.0000 . ?
C15 C16 1.529(3) . ?
C15 C17 1.528(3) . ?
C16 H16A 0.9800 . ?
C16 H16B 0.9800 . ?
C16 H16C 0.9800 . ?
C17 H17A 0.9800 . ?
C17 H17B 0.9800 . ?
C17 H17C 0.9800 . ?
C18 C19 1.407(3) . ?
C18 C23 1.400(3) . ?
C18 N2 1.432(3) . ?
C19 C20 1.406(3) . ?
C19 C27 1.513(3) . ?
C20 H20 0.9500 . ?
C20 C21 1.381(3) . ?
C21 H21 0.9500 . ?
C21 C22 1.379(3) . ?
C22 H22 0.9500 . ?
C22 C23 1.393(3) . ?
C23 C24 1.511(3) . ?
C24 H24 1.0000 . ?
C24 C25 1.535(3) . ?
C24 C26 1.528(3) . ?
C25 H25A 0.9800 . ?
C25 H25B 0.9800 . ?
C25 H25C 0.9800 . ?
C26 H26A 0.9800 . ?
C26 H26B 0.9800 . ?
C26 H26C 0.9800 . ?
C27 H27 1.0000 . ?
C27 C28 1.521(3) . ?
C27 C29 1.530(3) . ?
C28 H28A 0.9800 . ?
C28 H28B 0.9800 . ?
C28 H28C 0.9800 . ?
C29 H29A 0.9800 . ?
C29 H29B 0.9800 . ?
C29 H29C 0.9800 . ?
C30 C31 1.530(3) . ?
C30 C32 1.532(3) . ?
C30 C33 1.522(3) . ?
C30 N3 1.465(3) . ?
C31 H31A 0.9800 . ?
C31 H31B 0.9800 . ?
C31 H31C 0.9800 . ?
C32 H32A 0.9800 . ?
C32 H32B 0.9800 . ?
C32 H32C 0.9800 . ?
C33 H33A 0.9800 . ?
C33 H33B 0.9800 . ?
C33 H33C 0.9800 . ?
C34 C35 1.526(3) . ?
C34 C36 1.514(3) . ?
C34 C37 1.524(3) . ?
C34 N4 1.485(3) . ?
C35 H35A 0.9800 . ?
C35 H35B 0.9800 . ?
C35 H35C 0.9800 . ?
C36 H36A 0.9800 . ?
C36 H36B 0.9800 . ?
C36 H36C 0.9800 . ?
C37 H37A 0.9800 . ?
C37 H37B 0.9800 . ?
C37 H37C 0.9800 . ?
C38 C39 1.543(3) . ?
C38 C45 1.540(3) . ?
C38 C51 1.534(3) . ?
C38 S1 1.884(2) . ?
C39 C40 1.382(3) . ?
C39 C44 1.395(3) . ?
C40 H40 0.9500 . ?
C40 C41 1.388(3) . ?
C41 H41 0.9500 . ?
C41 C42 1.381(4) . ?
C42 H42 0.9500 . ?
C42 C43 1.373(3) . ?
C43 H43 0.9500 . ?
C43 C44 1.393(3) . ?
C44 H44 0.9500 . ?
C45 C46 1.394(3) . ?
C45 C50 1.385(3) . ?
C46 H46 0.9500 . ?
C46 C47 1.384(3) . ?
C47 H47 0.9500 . ?
C47 C48 1.377(3) . ?
C48 H48 0.9500 . ?
C48 C49 1.379(3) . ?
C49 H49 0.9500 . ?
C49 C50 1.397(3) . ?
C50 H50 0.9500 . ?
C51 C52 1.401(3) . ?
C51 C56 1.393(3) . ?
C52 H52 0.9500 . ?
C52 C53 1.382(3) . ?
C53 H53 0.9500 . ?
C53 C54 1.383(3) . ?
C54 H54 0.9500 . ?
C54 C55 1.381(3) . ?
C55 H55 0.9500 . ?
C55 C56 1.389(3) . ?
C56 H56 0.9500 . ?
N1 Nb1 2.0651(16) . ?
N3 Nb1 1.7486(17) . ?
N4 H4 0.8800 . ?
N4 Nb1 1.9724(17) . ?
S1 Nb1 2.4143(5) . ?

loop_
_geom_torsion_atom_site_label_1
_geom_torsion_atom_site_label_2
_geom_torsion_atom_site_label_3
_geom_torsion_atom_site_label_4
_geom_torsion
_geom_torsion_site_symmetry_1
_geom_torsion_site_symmetry_2
_geom_torsion_site_symmetry_3
_geom_torsion_site_symmetry_4
_geom_torsion_publ_flag
C1 C2 C3 C5 146.7(2) . . . . ?
C1 C2 C3 N2 -33.1(3) . . . . ?
C2 C1 N1 C6 -9.5(3) . . . . ?
C2 C1 N1 Nb1 169.17(15) . . . . ?
C2 C3 N2 C18 177.37(18) . . . . ?
C4 C1 C2 C3 1.9(3) . . . . ?
C4 C1 N1 C6 171.90(17) . . . . ?
C4 C1 N1 Nb1 -9.4(2) . . . . ?
C5 C3 N2 C18 -2.4(3) . . . . ?
C6 C7 C8 C9 -0.3(3) . . . . ?
C6 C7 C12 C13 79.4(3) . . . . ?
C6 C7 C12 C14 -157.7(2) . . . . ?
C6 C11 C15 C16 -126.2(2) . . . . ?
C6 C11 C15 C17 109.8(2) . . . . ?
C7 C6 C11 C10 -1.1(3) . . . . ?
C7 C6 C11 C15 179.00(18) . . . . ?
C7 C6 N1 C1 -101.3(2) . . . . ?
C7 C6 N1 Nb1 80.0(2) . . . . ?
C7 C8 C9 C10 -0.1(4) . . . . ?
C8 C7 C12 C13 -100.4(3) . . . . ?
C8 C7 C12 C14 22.6(3) . . . . ?
C8 C9 C10 C11 -0.2(3) . . . . ?
C9 C10 C11 C6 0.8(3) . . . . ?
C9 C10 C11 C15 -179.4(2) . . . . ?
C10 C11 C15 C16 53.9(3) . . . . ?
C10 C11 C15 C17 -70.1(2) . . . . ?
C11 C6 C7 C8 0.9(3) . . . . ?
C11 C6 C7 C12 -178.88(18) . . . . ?
C11 C6 N1 C1 81.1(2) . . . . ?
C11 C6 N1 Nb1 -97.58(19) . . . . ?
C12 C7 C8 C9 179.5(2) . . . . ?
C18 C19 C20 C21 0.0(3) . . . . ?
C18 C19 C27 C28 -126.0(2) . . . . ?
C18 C19 C27 C29 110.4(2) . . . . ?
C18 C23 C24 C25 146.1(2) . . . . ?
C18 C23 C24 C26 -89.7(2) . . . . ?
C19 C18 C23 C22 1.9(3) . . . . ?
C19 C18 C23 C24 179.12(19) . . . . ?
C19 C18 N2 C3 90.7(2) . . . . ?
C19 C20 C21 C22 1.5(3) . . . . ?
C20 C19 C27 C28 54.8(3) . . . . ?
C20 C19 C27 C29 -68.8(3) . . . . ?
C20 C21 C22 C23 -1.2(3) . . . . ?
C21 C22 C23 C18 -0.4(3) . . . . ?
C21 C22 C23 C24 -177.6(2) . . . . ?
C22 C23 C24 C25 -36.8(3) . . . . ?
C22 C23 C24 C26 87.4(2) . . . . ?
C23 C18 C19 C20 -1.7(3) . . . . ?
C23 C18 C19 C27 179.11(19) . . . . ?
C23 C18 N2 C3 -93.0(2) . . . . ?
C27 C19 C20 C21 179.2(2) . . . . ?
C35 C34 N4 Nb1 161.62(18) . . . . ?
C36 C34 N4 Nb1 -77.7(3) . . . . ?
C37 C34 N4 Nb1 42.8(3) . . . . ?
C38 C39 C40 C41 176.6(2) . . . . ?
C38 C39 C44 C43 -177.2(2) . . . . ?
C38 C45 C46 C47 177.51(19) . . . . ?
C38 C45 C50 C49 -177.28(19) . . . . ?
C38 C51 C52 C53 172.23(19) . . . . ?
C38 C51 C56 C55 -172.4(2) . . . . ?
C39 C38 C45 C46 -63.5(2) . . . . ?
C39 C38 C45 C50 112.9(2) . . . . ?
C39 C38 C51 C52 166.66(18) . . . . ?
C39 C38 C51 C56 -20.9(3) . . . . ?
C39 C38 S1 Nb1 -89.30(13) . . . . ?
C39 C40 C41 C42 0.9(4) . . . . ?
C40 C39 C44 C43 -0.3(3) . . . . ?
C40 C41 C42 C43 -1.0(4) . . . . ?
C41 C42 C43 C44 0.4(4) . . . . ?
C42 C43 C44 C39 0.3(4) . . . . ?
C44 C39 C40 C41 -0.2(3) . . . . ?
C45 C38 C39 C40 164.1(2) . . . . ?
C45 C38 C39 C44 -19.2(3) . . . . ?
C45 C38 C51 C52 -71.2(2) . . . . ?
C45 C38 C51 C56 101.3(2) . . . . ?
C45 C38 S1 Nb1 153.74(10) . . . . ?
C45 C46 C47 C48 -0.2(3) . . . . ?
C46 C45 C50 C49 -0.9(3) . . . . ?
C46 C47 C48 C49 -0.7(3) . . . . ?
C47 C48 C49 C50 0.8(3) . . . . ?
C48 C49 C50 C45 0.0(3) . . . . ?
C50 C45 C46 C47 0.9(3) . . . . ?
C51 C38 C39 C40 -73.6(3) . . . . ?
C51 C38 C39 C44 103.2(2) . . . . ?
C51 C38 C45 C46 173.52(19) . . . . ?
C51 C38 C45 C50 -10.1(3) . . . . ?
C51 C38 S1 Nb1 34.84(16) . . . . ?
C51 C52 C53 C54 0.2(3) . . . . ?
C52 C51 C56 C55 0.2(3) . . . . ?
C52 C53 C54 C55 0.3(3) . . . . ?
C53 C54 C55 C56 -0.5(4) . . . . ?
C54 C55 C56 C51 0.3(4) . . . . ?
C56 C51 C52 C53 -0.5(3) . . . . ?
N1 C1 C2 C3 -176.52(19) . . . . ?
N1 C6 C7 C8 -176.68(18) . . . . ?
N1 C6 C7 C12 3.6(3) . . . . ?
N1 C6 C11 C10 176.42(17) . . . . ?
N1 C6 C11 C15 -3.5(3) . . . . ?
N2 C18 C19 C20 174.49(18) . . . . ?
N2 C18 C19 C27 -4.7(3) . . . . ?
N2 C18 C23 C22 -174.27(18) . . . . ?
N2 C18 C23 C24 2.9(3) . . . . ?
S1 C38 C39 C40 51.2(2) . . . . ?
S1 C38 C39 C44 -132.06(18) . . . . ?
S1 C38 C45 C46 53.1(2) . . . . ?
S1 C38 C45 C50 -130.53(18) . . . . ?
S1 C38 C51 C52 43.7(2) . . . . ?
S1 C38 C51 C56 -143.84(17) . . . . ?
